data_4001826
loop_
_publ_author_name
'Sch\"afer, Marion C.'
'Bobev, Svilen'

_publ_section_title
;
 Copper and Zinc Substitutions in Clathrates of Tin: Synthesis, Structural
 Characterization, and Physical Properties
 of A8Cu2.67Sn43.33 and A8Zn4Sn42 (A= K, Rb, Cs) with the Type-I Structure
;
_journal_issue 18
_journal_name_full 'Chemistry of Materials'
_journal_page_first 3737
_journal_paper_doi 10.1021/cm402276n
_journal_volume 25
_journal_year 2013
_chemical_formula_moiety Cs8Cu2.69Sn43.31
_chemical_formula_sum 'Cs8 Cu2.69 Sn43.31'
_chemical_formula_weight 6374.67
_chemical_name_systematic
; 
 ? 
;
_space_group_IT_number 223
_symmetry_cell_setting cubic
_symmetry_space_group_name_Hall '-P 4n 2 3'
_symmetry_space_group_name_H-M 'P m -3 n'
_atom_sites_solution_primary direct
_atom_sites_solution_secondary difmap
_audit_creation_method SHELXL-97
_cell_angle_alpha 90.00
_cell_angle_beta 90.00
_cell_angle_gamma 90.00
_cell_formula_units_Z 1
_cell_length_a 12.1234(6)
_cell_length_b 12.1234(6)
_cell_length_c 12.1234(6)
_cell_measurement_reflns_used 4501
_cell_measurement_temperature 200(2)
_cell_measurement_theta_max 27.97
_cell_measurement_theta_min 3.76
_cell_volume 1781.86(15)
_computing_cell_refinement SMART
_computing_data_collection 'SMART (Bruker, 2002)'
_computing_data_reduction 'SAINT (Bruker, 2002)'
_computing_molecular_graphics 'XP in SHELXTL'
_computing_publication_material SHELXTL
_computing_structure_refinement SHELXTL
_computing_structure_solution 'SHELXTL (Sheldrick, 2001)'
_diffrn_ambient_temperature 200(2)
_diffrn_measured_fraction_theta_full 1.000
_diffrn_measured_fraction_theta_max 1.000
_diffrn_measurement_device_type 'SMART-APEX II DUO'
_diffrn_measurement_method \w
_diffrn_radiation_monochromator graphite
_diffrn_radiation_source 'fine-focus sealed tube'
_diffrn_radiation_type MoK\a
_diffrn_radiation_wavelength 0.71073
_diffrn_reflns_av_R_equivalents 0.0524
_diffrn_reflns_av_sigmaI/netI 0.0103
_diffrn_reflns_limit_h_max 14
_diffrn_reflns_limit_h_min -14
_diffrn_reflns_limit_k_max 14
_diffrn_reflns_limit_k_min -14
_diffrn_reflns_limit_l_max 14
_diffrn_reflns_limit_l_min -14
_diffrn_reflns_number 18999
_diffrn_reflns_theta_full 26.02
_diffrn_reflns_theta_max 26.02
_diffrn_reflns_theta_min 2.38
_exptl_absorpt_coefficient_mu 19.665
_exptl_absorpt_correction_T_max 0.4922
_exptl_absorpt_correction_T_min 0.3398
_exptl_absorpt_correction_type multi-scan
_exptl_absorpt_process_details 'SADABS (Sheldrick, 2003)'
_exptl_crystal_colour silver
_exptl_crystal_density_diffrn 5.941
_exptl_crystal_density_method 'not measured'
_exptl_crystal_description block
_exptl_crystal_F_000 2684
_exptl_crystal_size_max 0.07
_exptl_crystal_size_mid 0.06
_exptl_crystal_size_min 0.04
_refine_diff_density_max 0.746
_refine_diff_density_min -0.959
_refine_diff_density_rms 0.123
_refine_ls_extinction_coef 0.00105(4)
_refine_ls_extinction_expression Fc^*^=kFc[1+0.001xFc^2^\l^3^/sin(2\q)]^-1/4^
_refine_ls_extinction_method SHELXL
_refine_ls_goodness_of_fit_ref 1.208
_refine_ls_matrix_type full
_refine_ls_number_parameters 17
_refine_ls_number_reflns 342
_refine_ls_number_restraints 0
_refine_ls_restrained_S_all 1.208
_refine_ls_R_factor_all 0.0153
_refine_ls_R_factor_gt 0.0140
_refine_ls_shift/su_max 0.000
_refine_ls_shift/su_mean 0.000
_refine_ls_structure_factor_coef Fsqd
_refine_ls_weighting_details 'calc w=1/[\s^2^(Fo^2^)+(0.0079P)^2^+8.7570P] where P=(Fo^2^+2Fc^2^)/3'
_refine_ls_weighting_scheme calc
_refine_ls_wR_factor_gt 0.0285
_refine_ls_wR_factor_ref 0.0290
_reflns_number_gt 330
_reflns_number_total 342
_reflns_threshold_expression >2sigma(I)
_cod_data_source_file cm402276n_si_002.cif
_cod_data_source_block Cs8Cu2.69Sn43.31
_cod_original_sg_symbol_H-M Pm-3n
_cod_database_code 4001826

loop_
_symmetry_equiv_pos_as_xyz
'x, y, z'
'-x, -y, z'
'-x, y, -z'
'x, -y, -z'
'z, x, y'
'z, -x, -y'
'-z, -x, y'
'-z, x, -y'
'y, z, x'
'-y, z, -x'
'y, -z, -x'
'-y, -z, x'
'y+1/2, x+1/2, -z+1/2'
'-y+1/2, -x+1/2, -z+1/2'
'y+1/2, -x+1/2, z+1/2'
'-y+1/2, x+1/2, z+1/2'
'x+1/2, z+1/2, -y+1/2'
'-x+1/2, z+1/2, y+1/2'
'-x+1/2, -z+1/2, -y+1/2'
'x+1/2, -z+1/2, y+1/2'
'z+1/2, y+1/2, -x+1/2'
'z+1/2, -y+1/2, x+1/2'
'-z+1/2, y+1/2, x+1/2'
'-z+1/2, -y+1/2, -x+1/2'
'-x, -y, -z'
'x, y, -z'
'x, -y, z'
'-x, y, z'
'-z, -x, -y'
'-z, x, y'
'z, x, -y'
'z, -x, y'
'-y, -z, -x'
'y, -z, x'
'-y, z, x'
'y, z, -x'
'-y-1/2, -x-1/2, z-1/2'
'y-1/2, x-1/2, z-1/2'
'-y-1/2, x-1/2, -z-1/2'
'y-1/2, -x-1/2, -z-1/2'
'-x-1/2, -z-1/2, y-1/2'
'x-1/2, -z-1/2, -y-1/2'
'x-1/2, z-1/2, y-1/2'
'-x-1/2, z-1/2, -y-1/2'
'-z-1/2, -y-1/2, x-1/2'
'-z-1/2, y-1/2, -x-1/2'
'z-1/2, -y-1/2, -x-1/2'
'z-1/2, y-1/2, x-1/2'

loop_
_atom_site_label
_atom_site_type_symbol
_atom_site_fract_x
_atom_site_fract_y
_atom_site_fract_z
_atom_site_U_iso_or_equiv
_atom_site_adp_type
_atom_site_occupancy
_atom_site_symmetry_multiplicity
_atom_site_calc_flag
_atom_site_refinement_flags
Sn1 Sn 0.0000 0.31520(3) 0.11945(3) 0.01966(15) Uani 1 2 d S
Sn2 Sn 0.18311(2) 0.18311(2) 0.18311(2) 0.01070(14) Uani 1 3 d S
Sn3 Sn 0.2500 0.0000 0.5000 0.0107(3) Uani 0.553(9) 8 d SP
Cu3 Cu 0.2500 0.0000 0.5000 0.0107(3) Uani 0.447(9) 8 d SP
Cs1 Cs 0.2500 0.5000 0.0000 0.0311(2) Uani 1 8 d S
Cs2 Cs 0.0000 0.0000 0.0000 0.0123(3) Uani 1 24 d S

loop_
_atom_site_aniso_label
_atom_site_aniso_U_11
_atom_site_aniso_U_22
_atom_site_aniso_U_33
_atom_site_aniso_U_23
_atom_site_aniso_U_13
_atom_site_aniso_U_12
Sn1 0.0104(2) 0.0256(2) 0.0230(2) 0.01333(17) 0.000 0.000
Sn2 0.01070(14) 0.01070(14) 0.01070(14) -0.00095(9) -0.00095(9) -0.00095(9)
Sn3 0.0124(5) 0.0099(4) 0.0099(4) 0.000 0.000 0.000
Cu3 0.0124(5) 0.0099(4) 0.0099(4) 0.000 0.000 0.000
Cs1 0.0167(4) 0.0383(3) 0.0383(3) 0.000 0.000 0.000
Cs2 0.0123(3) 0.0123(3) 0.0123(3) 0.000 0.000 0.000

loop_
_atom_type_symbol
_atom_type_description
_atom_type_scat_dispersion_real
_atom_type_scat_dispersion_imag
_atom_type_scat_source
Cu Cu 0.3201 1.2651 'International Tables Vol C Tables 4.2.6.8 and 6.1.1.4'
Sn Sn -0.6537 1.4246 'International Tables Vol C Tables 4.2.6.8 and 6.1.1.4'
Cs Cs -0.3680 2.1192 'International Tables Vol C Tables 4.2.6.8 and 6.1.1.4'

loop_
_geom_angle_atom_site_label_1
_geom_angle_atom_site_label_2
_geom_angle_atom_site_label_3
_geom_angle
_geom_angle_site_symmetry_1
_geom_angle_site_symmetry_3
Cu3 Sn1 Sn3 0.0 9 9
Cu3 Sn1 Sn2 107.656(14) 9 .
Sn3 Sn1 Sn2 107.656(14) 9 .
Cu3 Sn1 Sn2 107.655(14) 9 28
Sn3 Sn1 Sn2 107.655(14) 9 28
Sn2 Sn1 Sn2 102.627(16) . 28
Cu3 Sn1 Sn1 125.238(8) 9 26
Sn3 Sn1 Sn1 125.238(8) 9 26
Sn2 Sn1 Sn1 105.747(10) . 26
Sn2 Sn1 Sn1 105.748(10) 28 26
Cu3 Sn1 Cs1 75.743(7) 9 .
Sn3 Sn1 Cs1 75.743(7) 9 .
Sn2 Sn1 Cs1 79.854(5) . .
Sn2 Sn1 Cs1 174.692(14) 28 .
Sn1 Sn1 Cs1 68.982(6) 26 .
Cu3 Sn1 Cs1 75.743(7) 9 25_565
Sn3 Sn1 Cs1 75.743(7) 9 25_565
Sn2 Sn1 Cs1 174.692(14) . 25_565
Sn2 Sn1 Cs1 79.853(5) 28 25_565
Sn1 Sn1 Cs1 68.982(6) 26 25_565
Cs1 Sn1 Cs1 97.293(8) . 25_565
Cu3 Sn1 Cs2 165.516(13) 9 .
Sn3 Sn1 Cs2 165.516(13) 9 .
Sn2 Sn1 Cs2 64.509(12) . .
Sn2 Sn1 Cs2 64.511(12) 28 .
Sn1 Sn1 Cs2 69.246(5) 26 .
Cs1 Sn1 Cs2 113.065(8) . .
Cs1 Sn1 Cs2 113.065(8) 25_565 .
Sn2 Sn2 Sn1 106.395(12) 14 .
Sn2 Sn2 Sn1 106.395(12) 14 9
Sn1 Sn2 Sn1 112.365(11) . 9
Sn2 Sn2 Sn1 106.395(12) 14 5
Sn1 Sn2 Sn1 112.364(11) . 5
Sn1 Sn2 Sn1 112.365(11) 9 5
Sn2 Sn2 Cs2 180.00(3) 14 .
Sn1 Sn2 Cs2 73.605(12) . .
Sn1 Sn2 Cs2 73.605(12) 9 .
Sn1 Sn2 Cs2 73.605(12) 5 .
Sn2 Sn2 Cs1 71.856(5) 14 9
Sn1 Sn2 Cs1 172.205(7) . 9
Sn1 Sn2 Cs1 61.782(6) 9 9
Sn1 Sn2 Cs1 75.271(8) 5 9
Cs2 Sn2 Cs1 108.144(5) . 9
Sn2 Sn2 Cs1 71.856(5) 14 .
Sn1 Sn2 Cs1 61.783(6) . .
Sn1 Sn2 Cs1 75.271(8) 9 .
Sn1 Sn2 Cs1 172.204(7) 5 .
Cs2 Sn2 Cs1 108.144(5) . .
Cs1 Sn2 Cs1 110.766(5) 9 .
Sn2 Sn2 Cs1 71.856(5) 14 5
Sn1 Sn2 Cs1 75.271(8) . 5
Sn1 Sn2 Cs1 172.204(7) 9 5
Sn1 Sn2 Cs1 61.782(6) 5 5
Cs2 Sn2 Cs1 108.144(5) . 5
Cs1 Sn2 Cs1 110.766(5) 9 5
Cs1 Sn2 Cs1 110.766(5) . 5
Sn1 Sn3 Sn1 109.447(8) 45_666 5
Sn1 Sn3 Sn1 109.520(16) 45_666 46_656
Sn1 Sn3 Sn1 109.447(8) 5 46_656
Sn1 Sn3 Sn1 109.447(8) 45_666 6_556
Sn1 Sn3 Sn1 109.520(16) 5 6_556
Sn1 Sn3 Sn1 109.447(8) 46_656 6_556
Sn1 Sn3 Cs1 65.921(5) 45_666 33_656
Sn1 Sn3 Cs1 170.240(8) 5 33_656
Sn1 Sn3 Cs1 65.921(5) 46_656 33_656
Sn1 Sn3 Cs1 80.240(8) 6_556 33_656
Sn1 Sn3 Cs1 170.240(8) 45_666 29_556
Sn1 Sn3 Cs1 65.921(5) 5 29_556
Sn1 Sn3 Cs1 80.240(8) 46_656 29_556
Sn1 Sn3 Cs1 65.921(5) 6_556 29_556
Cs1 Sn3 Cs1 120.0 33_656 29_556
Sn1 Sn3 Cs1 80.240(8) 45_666 5
Sn1 Sn3 Cs1 65.921(5) 5 5
Sn1 Sn3 Cs1 170.240(8) 46_656 5
Sn1 Sn3 Cs1 65.921(5) 6_556 5
Cs1 Sn3 Cs1 120.0 33_656 5
Cs1 Sn3 Cs1 90.0 29_556 5
Sn1 Sn3 Cs1 65.921(5) 45_666 9
Sn1 Sn3 Cs1 80.240(8) 5 9
Sn1 Sn3 Cs1 65.921(5) 46_656 9
Sn1 Sn3 Cs1 170.240(8) 6_556 9
Cs1 Sn3 Cs1 90.0 33_656 9
Cs1 Sn3 Cs1 120.0 29_556 9
Cs1 Sn3 Cs1 120.0 5 9
Sn1 Cs1 Sn1 164.048(13) 17 26
Sn1 Cs1 Sn1 42.035(12) 17 42_666
Sn1 Cs1 Sn1 124.297(5) 26 42_666
Sn1 Cs1 Sn1 124.297(5) 17 25_565
Sn1 Cs1 Sn1 67.405(11) 26 25_565
Sn1 Cs1 Sn1 164.048(13) 42_666 25_565
Sn1 Cs1 Sn1 67.405(11) 17 18_554
Sn1 Cs1 Sn1 124.297(5) 26 18_554
Sn1 Cs1 Sn1 82.706(8) 42_666 18_554
Sn1 Cs1 Sn1 99.524(8) 25_565 18_554
Sn1 Cs1 Sn1 99.524(8) 17 2_565
Sn1 Cs1 Sn1 82.706(8) 26 2_565
Sn1 Cs1 Sn1 124.297(5) 42_666 2_565
Sn1 Cs1 Sn1 42.035(12) 25_565 2_565
Sn1 Cs1 Sn1 124.297(5) 18_554 2_565
Sn1 Cs1 Sn1 82.706(8) 17 41_665
Sn1 Cs1 Sn1 99.524(8) 26 41_665
Sn1 Cs1 Sn1 67.405(11) 42_666 41_665
Sn1 Cs1 Sn1 124.297(5) 25_565 41_665
Sn1 Cs1 Sn1 42.035(12) 18_554 41_665
Sn1 Cs1 Sn1 164.048(13) 2_565 41_665
Sn1 Cs1 Sn1 124.297(5) 17 .
Sn1 Cs1 Sn1 42.035(12) 26 .
Sn1 Cs1 Sn1 99.524(8) 42_666 .
Sn1 Cs1 Sn1 82.707(8) 25_565 .
Sn1 Cs1 Sn1 164.048(13) 18_554 .
Sn1 Cs1 Sn1 67.405(11) 2_565 .
Sn1 Cs1 Sn1 124.296(5) 41_665 .
Sn1 Cs1 Cu3 157.391(6) 17 33_565
Sn1 Cs1 Cu3 38.335(6) 26 33_565
Sn1 Cs1 Cu3 157.391(6) 42_666 33_565
Sn1 Cs1 Cu3 38.335(6) 25_565 33_565
Sn1 Cs1 Cu3 97.957(5) 18_554 33_565
Sn1 Cs1 Cu3 73.908(5) 2_565 33_565
Sn1 Cs1 Cu3 97.957(5) 41_665 33_565
Sn1 Cs1 Cu3 73.908(5) . 33_565
Sn1 Cs1 Cu3 38.335(6) 17 29_665
Sn1 Cs1 Cu3 157.391(6) 26 29_665
Sn1 Cs1 Cu3 73.908(5) 42_666 29_665
Sn1 Cs1 Cu3 97.957(5) 25_565 29_665
Sn1 Cs1 Cu3 38.335(6) 18_554 29_665
Sn1 Cs1 Cu3 97.957(5) 2_565 29_665
Sn1 Cs1 Cu3 73.908(5) 41_665 29_665
Sn1 Cs1 Cu3 157.391(6) . 29_665
Cu3 Cs1 Cu3 120.0 33_565 29_665
Sn1 Cs1 Sn3 157.391(6) 17 33_565
Sn1 Cs1 Sn3 38.335(6) 26 33_565
Sn1 Cs1 Sn3 157.391(6) 42_666 33_565
Sn1 Cs1 Sn3 38.335(6) 25_565 33_565
Sn1 Cs1 Sn3 97.957(5) 18_554 33_565
Sn1 Cs1 Sn3 73.908(5) 2_565 33_565
Sn1 Cs1 Sn3 97.957(5) 41_665 33_565
Sn1 Cs1 Sn3 73.908(5) . 33_565
Cu3 Cs1 Sn3 0.0 33_565 33_565
Cu3 Cs1 Sn3 120.0 29_665 33_565
Sn1 Cs1 Sn3 38.335(6) 17 29_665
Sn1 Cs1 Sn3 157.391(6) 26 29_665
Sn1 Cs1 Sn3 73.908(5) 42_666 29_665
Sn1 Cs1 Sn3 97.957(5) 25_565 29_665
Sn1 Cs1 Sn3 38.335(6) 18_554 29_665
Sn1 Cs1 Sn3 97.957(5) 2_565 29_665
Sn1 Cs1 Sn3 73.908(5) 41_665 29_665
Sn1 Cs1 Sn3 157.391(6) . 29_665
Cu3 Cs1 Sn3 120.0 33_565 29_665
Cu3 Cs1 Sn3 0.0 29_665 29_665
Sn3 Cs1 Sn3 120.0 33_565 29_665
Sn2 Cs2 Sn2 180.000(6) . 25
Sn2 Cs2 Sn2 70.5 . 28
Sn2 Cs2 Sn2 109.5 25 28
Sn2 Cs2 Sn2 109.5 . 4
Sn2 Cs2 Sn2 70.5 25 4
Sn2 Cs2 Sn2 180.0 28 4
Sn2 Cs2 Sn2 70.5 . 27
Sn2 Cs2 Sn2 109.5 25 27
Sn2 Cs2 Sn2 109.5 28 27
Sn2 Cs2 Sn2 70.5 4 27
Sn2 Cs2 Sn2 109.5 . 3
Sn2 Cs2 Sn2 70.5 25 3
Sn2 Cs2 Sn2 70.5 28 3
Sn2 Cs2 Sn2 109.5 4 3
Sn2 Cs2 Sn2 180.0 27 3
Sn2 Cs2 Sn2 70.5 . 26
Sn2 Cs2 Sn2 109.5 25 26
Sn2 Cs2 Sn2 109.5 28 26
Sn2 Cs2 Sn2 70.5 4 26
Sn2 Cs2 Sn2 109.5 27 26
Sn2 Cs2 Sn2 70.5 3 26
Sn2 Cs2 Sn2 109.5 . 2
Sn2 Cs2 Sn2 70.5 25 2
Sn2 Cs2 Sn2 70.5 28 2
Sn2 Cs2 Sn2 109.5 4 2
Sn2 Cs2 Sn2 70.5 27 2
Sn2 Cs2 Sn2 109.5 3 2
Sn2 Cs2 Sn2 180.000(6) 26 2
Sn2 Cs2 Sn1 41.886(3) . .
Sn2 Cs2 Sn1 138.114(3) 25 .
Sn2 Cs2 Sn1 41.886(3) 28 .
Sn2 Cs2 Sn1 138.114(3) 4 .
Sn2 Cs2 Sn1 109.590(4) 27 .
Sn2 Cs2 Sn1 70.410(4) 3 .
Sn2 Cs2 Sn1 70.410(4) 26 .
Sn2 Cs2 Sn1 109.590(4) 2 .
Sn2 Cs2 Sn1 138.114(3) . 25
Sn2 Cs2 Sn1 41.886(3) 25 25
Sn2 Cs2 Sn1 138.114(3) 28 25
Sn2 Cs2 Sn1 41.886(3) 4 25
Sn2 Cs2 Sn1 70.410(4) 27 25
Sn2 Cs2 Sn1 109.590(4) 3 25
Sn2 Cs2 Sn1 109.590(4) 26 25
Sn2 Cs2 Sn1 70.410(4) 2 25
Sn1 Cs2 Sn1 180.0 . 25
Sn2 Cs2 Sn1 41.886(3) . 9
Sn2 Cs2 Sn1 138.114(3) 25 9
Sn2 Cs2 Sn1 109.590(4) 28 9
Sn2 Cs2 Sn1 70.410(4) 4 9
Sn2 Cs2 Sn1 70.410(4) 27 9
Sn2 Cs2 Sn1 109.590(4) 3 9
Sn2 Cs2 Sn1 41.886(3) 26 9
Sn2 Cs2 Sn1 138.114(3) 2 9
Sn1 Cs2 Sn1 70.648(4) . 9
Sn1 Cs2 Sn1 109.352(4) 25 9
Sn2 Cs2 Sn1 138.114(3) . 33
Sn2 Cs2 Sn1 41.886(3) 25 33
Sn2 Cs2 Sn1 70.410(4) 28 33
Sn2 Cs2 Sn1 109.590(4) 4 33
Sn2 Cs2 Sn1 109.590(4) 27 33
Sn2 Cs2 Sn1 70.410(4) 3 33
Sn2 Cs2 Sn1 138.114(3) 26 33
Sn2 Cs2 Sn1 41.886(3) 2 33
Sn1 Cs2 Sn1 109.352(4) . 33
Sn1 Cs2 Sn1 70.648(4) 25 33
Sn1 Cs2 Sn1 180.0 9 33

loop_
_geom_bond_atom_site_label_1
_geom_bond_atom_site_label_2
_geom_bond_distance
_geom_bond_site_symmetry_2
Sn1 Cu3 2.7431(5) 9
Sn1 Sn3 2.7431(5) 9
Sn1 Sn2 2.8439(3) .
Sn1 Sn2 2.8440(3) 28
Sn1 Sn1 2.8962(8) 26
Sn1 Cs1 4.0377(3) .
Sn1 Cs1 4.0377(3) 25_565
Sn1 Cs2 4.0864(5) .
Sn2 Sn2 2.8091(9) 14
Sn2 Sn1 2.8440(3) 9
Sn2 Sn1 2.8440(3) 5
Sn2 Cs2 3.8450(5) .
Sn2 Cs1 4.5105(3) 9
Sn2 Cs1 4.5105(3) .
Sn2 Cs1 4.5105(3) 5
Sn3 Sn1 2.7431(5) 45_666
Sn3 Sn1 2.7431(5) 5
Sn3 Sn1 2.7431(5) 46_656
Sn3 Sn1 2.7431(5) 6_556
Sn3 Cs1 4.2863(2) 33_656
Sn3 Cs1 4.2863(2) 29_556
Sn3 Cs1 4.2863(2) 5
Sn3 Cs1 4.2863(2) 9
Cs1 Sn1 4.0376(3) 17
Cs1 Sn1 4.0376(3) 26
Cs1 Sn1 4.0376(3) 42_666
Cs1 Sn1 4.0376(3) 25_565
Cs1 Sn1 4.0376(3) 18_554
Cs1 Sn1 4.0376(3) 2_565
Cs1 Sn1 4.0376(3) 41_665
Cs1 Cu3 4.2863(2) 33_565
Cs1 Cu3 4.2863(2) 29_665
Cs1 Sn3 4.2863(2) 33_565
Cs1 Sn3 4.2863(2) 29_665
Cs2 Sn2 3.8451(5) 25
Cs2 Sn2 3.8451(5) 28
Cs2 Sn2 3.8451(5) 4
Cs2 Sn2 3.8451(5) 27
Cs2 Sn2 3.8451(5) 3
Cs2 Sn2 3.8451(5) 26
Cs2 Sn2 3.8451(5) 2
Cs2 Sn1 4.0865(5) 25
Cs2 Sn1 4.0865(5) 9
Cs2 Sn1 4.0865(5) 33
